data_7044477
loop_
_publ_author_name
'Imer, Marcos Ram\'on'
'Gonz\'alez, Mariana Estefani'
'Veiga, Nicol\'as'
'Kremer, Carlos'
'Suescun, Leopoldo'
'Arizaga, Livia'

_publ_section_title
;
 Synthesis, structural characterization and scalable preparation of new
 amino-zinc borates.
;
_journal_name_full 'Dalton Trans.'
_journal_paper_doi 10.1039/C7DT03186F
_journal_year 2017
_chemical_formula_moiety 'Zn 2+, (N H3)3, B4 O9 H4 2-, H2 O'
_chemical_formula_sum 'B4 H15 N3 O10 Zn'
_chemical_formula_weight 325.76
_chemical_name_systematic
;
 ?
;
_space_group_crystal_system monoclinic
_space_group_IT_number 9
_space_group_name_Hall 'C -2yc'
_space_group_name_H-M_alt 'C 1 c 1'
_symmetry_space_group_name_Hall 'C -2yc'
_symmetry_space_group_name_H-M 'C 1 c 1'
_atom_sites_solution_hydrogens mixed
_audit_creation_method SHELXL-2014
_audit_update_record
;
2017-02-13 deposited with the CCDC.
2017-10-16 downloaded from the CCDC.
;
_cell_angle_alpha 90
_cell_angle_beta 107.323(15)
_cell_angle_gamma 90
_cell_formula_units_Z 4
_cell_length_a 12.215(4)
_cell_length_b 7.845(3)
_cell_length_c 12.172(4)
_cell_measurement_reflns_used 2185
_cell_measurement_temperature 298(2)
_cell_measurement_theta_max 24.974
_cell_measurement_theta_min 3.135
_cell_volume 1113.5(7)
_computing_structure_refinement 'SHELXL-2014 (Sheldrick, 2014)'
_diffrn_ambient_temperature 298(2)
_diffrn_detector_area_resol_mean 10.4167
_diffrn_measured_fraction_theta_full 0.996
_diffrn_measured_fraction_theta_max 0.925
_diffrn_measurement_device_type 'Bruker D8 Venture/Photon 100 CMOS'
_diffrn_measurement_method '\j and \w scans'
_diffrn_radiation_type MoK\a
_diffrn_radiation_wavelength 0.71073
_diffrn_reflns_av_R_equivalents 0.0184
_diffrn_reflns_av_unetI/netI 0.0376
_diffrn_reflns_Laue_measured_fraction_full 0.996
_diffrn_reflns_Laue_measured_fraction_max 0.925
_diffrn_reflns_limit_h_max 18
_diffrn_reflns_limit_h_min -18
_diffrn_reflns_limit_k_max 11
_diffrn_reflns_limit_k_min -10
_diffrn_reflns_limit_l_max 18
_diffrn_reflns_limit_l_min -18
_diffrn_reflns_number 5167
_diffrn_reflns_point_group_measured_fraction_full 0.996
_diffrn_reflns_point_group_measured_fraction_max 0.925
_diffrn_reflns_theta_full 25.242
_diffrn_reflns_theta_max 33.199
_diffrn_reflns_theta_min 3.130
_diffrn_source 'Mo Sealed Tube'
_exptl_absorpt_coefficient_mu 2.256
_exptl_absorpt_correction_T_max 0.706
_exptl_absorpt_correction_T_min 0.612
_exptl_absorpt_correction_type multi-scan
_exptl_absorpt_process_details 'SADABS (Bruker, 2016)'
_exptl_crystal_colour colourless
_exptl_crystal_density_diffrn 1.943
_exptl_crystal_description block
_exptl_crystal_F_000 664
_exptl_crystal_recrystallization_method 'vapour diffusion '
_exptl_crystal_size_max 0.216
_exptl_crystal_size_mid 0.176
_exptl_crystal_size_min 0.166
_refine_diff_density_max 0.333
_refine_diff_density_min -0.431
_refine_diff_density_rms 0.079
_refine_ls_abs_structure_details
;
 Refined as an inversion twin.
;
_refine_ls_abs_structure_Flack 0.281(14)
_refine_ls_extinction_method none
_refine_ls_goodness_of_fit_ref 1.069
_refine_ls_hydrogen_treatment constr
_refine_ls_matrix_type full
_refine_ls_number_parameters 171
_refine_ls_number_reflns 3344
_refine_ls_number_restraints 5
_refine_ls_restrained_S_all 1.562
_refine_ls_R_factor_all 0.0384
_refine_ls_R_factor_gt 0.0312
_refine_ls_shift/su_max 0.001
_refine_ls_shift/su_mean 0.000
_refine_ls_structure_factor_coef Fsqd
_refine_ls_weighting_details 'w=1/[\s^2^(Fo^2^)+(0.0396P)^2^+0.3392P] where P=(Fo^2^+2Fc^2^)/3'
_refine_ls_weighting_scheme calc
_refine_ls_wR_factor_gt 0.0707
_refine_ls_wR_factor_ref 0.0738
_reflns_Friedel_coverage 0.997
_reflns_Friedel_fraction_full 0.996
_reflns_Friedel_fraction_max 0.925
_reflns_number_gt 3033
_reflns_number_total 3344
_reflns_threshold_expression 'I > 2\s(I)'
_cod_data_source_file c7dt03186f2.cif
_cod_data_source_block ZnNH33tetraborato_E1
_cod_original_cell_volume 1113.5(6)
_cod_database_code 7044477
_shelx_space_group_comment
;
The symmetry employed for this shelxl refinement is uniquely defined
by the following loop, which should always be used as a source of
symmetry information in preference to the above space-group names.
They are only intended as comments.
;
_shelx_estimated_absorpt_t_min 0.641
_shelx_estimated_absorpt_t_max 0.706
_shelxl_version_number 2014-3

loop_
_space_group_symop_operation_xyz
'x, y, z'
'x, -y, z+1/2'
'x+1/2, y+1/2, z'
'x+1/2, -y+1/2, z+1/2'

loop_
_atom_site_label
_atom_site_type_symbol
_atom_site_fract_x
_atom_site_fract_y
_atom_site_fract_z
_atom_site_U_iso_or_equiv
_atom_site_adp_type
_atom_site_occupancy
_atom_site_site_symmetry_order
_atom_site_calc_flag
_atom_site_refinement_flags_posn
_atom_site_refinement_flags_adp
Zn01 Zn 0.48532(3) 0.69468(4) 0.55679(3) 0.01876(9) Uani 1 1 d . .
N1 N 0.3228(3) 0.6740(4) 0.4549(3) 0.0246(6) Uani 1 1 d . .
H1A H 0.3101 0.7507 0.3986 0.037 Uiso 1 1 calc R U
H1B H 0.2749 0.6923 0.4963 0.037 Uiso 1 1 calc R U
H1C H 0.3114 0.5698 0.4248 0.037 Uiso 1 1 calc R U
N2 N 0.4997(5) 0.8245(5) 0.7050(4) 0.0411(10) Uani 1 1 d . .
H2A H 0.4329 0.8219 0.7204 0.062 Uiso 1 1 calc R U
H2B H 0.5189 0.9321 0.6969 0.062 Uiso 1 1 calc R U
H2C H 0.5535 0.7762 0.7625 0.062 Uiso 1 1 calc R U
N3 N 0.5876(3) 0.8305(4) 0.4835(3) 0.0236(6) Uani 1 1 d . .
H3A H 0.6607 0.8147 0.5236 0.035 Uiso 1 1 calc R U
H3B H 0.5704 0.9408 0.4835 0.035 Uiso 1 1 calc R U
H3C H 0.5762 0.7953 0.4115 0.035 Uiso 1 1 calc R U
O1 O 0.52672(19) 0.4553(3) 0.5929(2) 0.0142(4) Uani 1 1 d . .
B1 B 0.5696(3) 0.3384(5) 0.5176(3) 0.0132(6) Uani 1 1 d . .
B2 B 0.4749(3) 0.3544(4) 0.6692(3) 0.0134(6) Uani 1 1 d . .
O2 O 0.60064(19) 0.4298(3) 0.4293(2) 0.0210(5) Uani 1 1 d . .
H2 H 0.6659 0.4675 0.4553 0.031 Uiso 1 1 calc R U
B3 B 0.3878(3) 0.1861(4) 0.4972(3) 0.0150(6) Uani 1 1 d . .
O3 O 0.4796(2) 0.2161(3) 0.4594(2) 0.0190(5) Uani 1 1 d . .
O4 O 0.4323(2) 0.4585(3) 0.7433(2) 0.0194(5) Uani 1 1 d . .
H4 H 0.4851 0.4844 0.8003 0.029 Uiso 1 1 calc R U
B4 B 0.6553(3) 0.1871(4) 0.6972(3) 0.0160(6) Uani 1 1 d . .
O5 O 0.6684(2) 0.2442(3) 0.5954(2) 0.0192(5) Uani 1 1 d . .
O8 O 0.7321(2) 0.0769(4) 0.7658(2) 0.0293(6) Uani 1 1 d . .
H8 H 0.7974 0.1121 0.7748 0.044 Uiso 1 1 calc R U
O7 O 0.3746(2) 0.2575(4) 0.5943(2) 0.0185(5) Uani 1 1 d . .
O6 O 0.3041(2) 0.0743(4) 0.4393(2) 0.0265(6) Uani 1 1 d . .
H6 H 0.3173 0.0425 0.3803 0.040 Uiso 1 1 calc R U
O9 O 0.5631(2) 0.2317(3) 0.7332(2) 0.0179(5) Uani 1 1 d . .
O1W O 0.2724(3) -0.0798(5) 0.2322(3) 0.0515(10) Uani 1 1 d D .
H1WA H 0.3096 -0.1389 0.1975 0.077 Uiso 1 1 d DR U
H1WB H 0.2130 -0.0346 0.1810 0.077 Uiso 1 1 d DR U

loop_
_atom_site_aniso_label
_atom_site_aniso_U_11
_atom_site_aniso_U_22
_atom_site_aniso_U_33
_atom_site_aniso_U_23
_atom_site_aniso_U_13
_atom_site_aniso_U_12
Zn01 0.02144(16) 0.01344(14) 0.02257(17) 0.00021(18) 0.00831(13) 0.00112(18)
N1 0.0201(14) 0.0251(16) 0.0281(17) -0.0031(12) 0.0065(13) 0.0036(11)
N2 0.078(3) 0.0229(18) 0.0302(19) -0.0064(13) 0.029(2) -0.0104(17)
N3 0.0295(15) 0.0205(14) 0.0251(16) -0.0014(11) 0.0147(13) -0.0024(11)
O1 0.0145(9) 0.0113(9) 0.0181(11) 0.0010(8) 0.0068(8) 0.0007(8)
B1 0.0098(14) 0.0162(15) 0.0144(16) 0.0031(11) 0.0049(13) -0.0008(11)
B2 0.0105(13) 0.0151(14) 0.0151(16) 0.0001(11) 0.0047(13) 0.0003(11)
O2 0.0141(10) 0.0304(13) 0.0179(11) 0.0092(10) 0.0040(9) -0.0063(9)
B3 0.0126(15) 0.0178(15) 0.0150(16) 0.0018(12) 0.0050(13) -0.0019(11)
O3 0.0169(11) 0.0227(12) 0.0213(13) -0.0079(8) 0.0118(11) -0.0086(8)
O4 0.0140(10) 0.0266(12) 0.0177(12) -0.0080(9) 0.0050(9) 0.0032(9)
B4 0.0147(15) 0.0165(16) 0.0187(17) 0.0030(12) 0.0079(14) 0.0022(12)
O5 0.0170(11) 0.0257(12) 0.0179(12) 0.0076(9) 0.0099(10) 0.0081(9)
O8 0.0267(13) 0.0354(15) 0.0301(15) 0.0176(11) 0.0149(12) 0.0175(11)
O7 0.0154(11) 0.0243(12) 0.0186(12) -0.0066(10) 0.0094(10) -0.0064(9)
O6 0.0259(12) 0.0327(15) 0.0250(14) -0.0109(10) 0.0139(11) -0.0172(11)
O9 0.0180(11) 0.0209(11) 0.0178(12) 0.0065(8) 0.0100(10) 0.0072(8)
O1W 0.062(2) 0.064(2) 0.0240(16) -0.0070(15) 0.0063(15) 0.0378(19)

loop_
_atom_type_symbol
_atom_type_description
_atom_type_scat_dispersion_real
_atom_type_scat_dispersion_imag
_atom_type_scat_source
B B 0.0013 0.0007 'International Tables Vol C Tables 4.2.6.8 and 6.1.1.4'
H H 0.0000 0.0000 'International Tables Vol C Tables 4.2.6.8 and 6.1.1.4'
N N 0.0061 0.0033 'International Tables Vol C Tables 4.2.6.8 and 6.1.1.4'
O O 0.0106 0.0060 'International Tables Vol C Tables 4.2.6.8 and 6.1.1.4'
Zn Zn 0.2839 1.4301 'International Tables Vol C Tables 4.2.6.8 and 6.1.1.4'

loop_
_geom_angle_atom_site_label_1
_geom_angle_atom_site_label_2
_geom_angle_atom_site_label_3
_geom_angle
O1 Zn01 N1 101.67(11)
O1 Zn01 N2 109.43(14)
N1 Zn01 N2 113.35(18)
O1 Zn01 N3 116.61(11)
N1 Zn01 N3 113.19(14)
N2 Zn01 N3 102.96(15)
Zn01 N1 H1A 109.5
Zn01 N1 H1B 109.5
H1A N1 H1B 109.5
Zn01 N1 H1C 109.5
H1A N1 H1C 109.5
H1B N1 H1C 109.5
Zn01 N2 H2A 109.5
Zn01 N2 H2B 109.5
H2A N2 H2B 109.5
Zn01 N2 H2C 109.5
H2A N2 H2C 109.5
H2B N2 H2C 109.5
Zn01 N3 H3A 109.5
Zn01 N3 H3B 109.5
H3A N3 H3B 109.5
Zn01 N3 H3C 109.5
H3A N3 H3C 109.5
H3B N3 H3C 109.5
B1 O1 B2 110.2(2)
B1 O1 Zn01 124.31(19)
B2 O1 Zn01 121.14(17)
O2 B1 O3 107.0(3)
O2 B1 O5 112.3(3)
O3 B1 O5 109.3(3)
O2 B1 O1 111.8(3)
O3 B1 O1 110.2(2)
O5 B1 O1 106.2(3)
O4 B2 O9 112.7(3)
O4 B2 O1 113.0(3)
O9 B2 O1 107.1(2)
O4 B2 O7 106.8(2)
O9 B2 O7 109.0(3)
O1 B2 O7 108.1(3)
B1 O2 H2 109.5
O3 B3 O7 123.2(3)
O3 B3 O6 120.2(3)
O7 B3 O6 116.5(3)
B3 O3 B1 121.7(3)
B2 O4 H4 109.5
O8 B4 O9 116.6(3)
O8 B4 O5 121.1(3)
O9 B4 O5 122.3(3)
B4 O5 B1 116.5(2)
B4 O8 H8 109.5
B3 O7 B2 116.8(2)
B3 O6 H6 109.5
B4 O9 B2 122.5(2)
H1WA O1W H1WB 108.6

loop_
_geom_bond_atom_site_label_1
_geom_bond_atom_site_label_2
_geom_bond_distance
Zn01 O1 1.961(2)
Zn01 N1 2.010(3)
Zn01 N2 2.033(4)
Zn01 N3 2.038(3)
N1 H1A 0.8900
N1 H1B 0.8900
N1 H1C 0.8900
N2 H2A 0.8900
N2 H2B 0.8900
N2 H2C 0.8900
N3 H3A 0.8900
N3 H3B 0.8900
N3 H3C 0.8900
O1 B1 1.497(4)
O1 B2 1.497(4)
B1 O2 1.434(4)
B1 O3 1.472(4)
B1 O5 1.489(4)
B2 O4 1.425(4)
B2 O9 1.481(4)
B2 O7 1.498(4)
O2 H2 0.8200
B3 O3 1.353(4)
B3 O7 1.360(4)
B3 O6 1.372(4)
O4 H4 0.8200
B4 O8 1.363(4)
B4 O9 1.369(4)
B4 O5 1.371(4)
O8 H8 0.8200
O6 H6 0.8200
O1W H1WA 0.8456
O1W H1WB 0.8782

loop_
_geom_hbond_atom_site_label_D
_geom_hbond_atom_site_label_H
_geom_hbond_atom_site_label_A
_geom_hbond_distance_DH
_geom_hbond_distance_HA
_geom_hbond_distance_DA
_geom_hbond_angle_DHA
_geom_hbond_site_symmetry_A
N1 H1A O6 0.89 2.59 3.150(4) 121.6 1_565
N1 H1A O1W 0.89 2.35 3.235(5) 171.9 1_565
N1 H1B O5 0.89 2.06 2.950(4) 177.4 3_455
N1 H1C O8 0.89 2.21 2.980(4) 144.4 4_454
N2 H2B O9 0.89 2.42 3.281(4) 162.3 1_565
N2 H2C O2 0.89 2.52 3.308(5) 147.5 2_565
N3 H3A O7 0.89 2.54 3.410(4) 167.3 3
N3 H3B O3 0.89 2.41 3.278(4) 166.6 1_565
N3 H3C O9 0.89 2.14 3.012(4) 166.7 2_564
O2 H2 O6 0.82 1.95 2.701(3) 152.7 3
O4 H4 O2 0.82 1.89 2.711(4) 173.5 2_565
O8 H8 O4 0.82 2.17 2.704(3) 123.3 3_545
O6 H6 O1W 0.82 1.97 2.717(4) 151.1 .
O1W H1WA O7 0.85 1.92 2.752(4) 169.7 2_554
O1W H1WB O1 0.88 2.29 3.131(4) 159.4 4_454
O1W H1WB O5 0.88 2.50 3.171(5) 134.1 4_454

loop_
_geom_torsion_atom_site_label_1
_geom_torsion_atom_site_label_2
_geom_torsion_atom_site_label_3
_geom_torsion_atom_site_label_4
_geom_torsion
B2 O1 B1 O2 169.4(2)
Zn01 O1 B1 O2 12.7(4)
B2 O1 B1 O3 50.6(4)
Zn01 O1 B1 O3 -106.1(3)
B2 O1 B1 O5 -67.7(3)
Zn01 O1 B1 O5 135.5(2)
B1 O1 B2 O4 -180.0(2)
Zn01 O1 B2 O4 -22.4(4)
B1 O1 B2 O9 55.3(3)
Zn01 O1 B2 O9 -147.1(2)
B1 O1 B2 O7 -62.0(3)
Zn01 O1 B2 O7 95.6(3)
O7 B3 O3 B1 -3.9(5)
O6 B3 O3 B1 178.4(3)
O2 B1 O3 B3 -139.6(3)
O5 B1 O3 B3 98.6(3)
O1 B1 O3 B3 -17.8(4)
O8 B4 O5 B1 169.4(3)
O9 B4 O5 B1 -8.1(5)
O2 B1 O5 B4 165.0(3)
O3 B1 O5 B4 -76.5(4)
O1 B1 O5 B4 42.4(4)
O3 B3 O7 B2 -8.4(5)
O6 B3 O7 B2 169.3(3)
O4 B2 O7 B3 162.7(3)
O9 B2 O7 B3 -75.3(4)
O1 B2 O7 B3 40.8(4)
O8 B4 O9 B2 178.0(3)
O5 B4 O9 B2 -4.4(5)
O4 B2 O9 B4 -144.3(3)
O1 B2 O9 B4 -19.3(4)
O7 B2 O9 B4 97.4(3)
